data_7055444
loop_
_publ_author_name
'Sok, Nicolas'
'Baglin, Isabelle'
'Rousselin, Yoann'
'Boschetti, Frederic'
'Bernhard, Claire'
'Goze, Christine'
'Denat, Franck'

_publ_section_title
;
 Reinforced cyclam derivatives functionalized on the bridging unit
;
_journal_issue 7
_journal_name_full 'New J. Chem.'
_journal_page_first 5829
_journal_paper_doi 10.1039/C5NJ03488D
_journal_volume 40
_journal_year 2016
_chemical_formula_moiety 'C27 H35 N5'
_chemical_formula_sum 'C27 H35 N5'
_chemical_formula_weight 429.60
_space_group_crystal_system triclinic
_space_group_IT_number 2
_space_group_name_Hall '-P 1'
_space_group_name_H-M_alt 'P -1'
_symmetry_space_group_name_Hall '-P 1'
_symmetry_space_group_name_H-M 'P -1'
_atom_sites_solution_hydrogens geom
_audit_creation_date 2015-11-20
_audit_creation_method
;
Olex2 1.2
(compiled Sep 16 2015 11:44:03 for OlexSys, GUI svn.r5103)
;
_audit_update_record
;
2015-11-26 deposited with the CCDC.
2016-03-30 downloaded from the CCDC.
;
_cell_angle_alpha 75.168(3)
_cell_angle_beta 85.508(2)
_cell_angle_gamma 72.535(2)
_cell_formula_units_Z 2
_cell_length_a 8.8082(4)
_cell_length_b 11.1431(5)
_cell_length_c 13.3105(7)
_cell_measurement_reflns_used 4964
_cell_measurement_temperature 115(2)
_cell_measurement_theta_max 27.485
_cell_measurement_theta_min 0.998
_cell_volume 1204.68(10)
_computing_cell_refinement 'HKL Scalepack (Otwinowski & Minor 1997)'
_computing_data_collection 'Collect (Nonius BV, 1997-2000)'
_computing_data_reduction 'HKL Denzo and Scalepack (Otwinowski & Minor 1997)'
_computing_molecular_graphics 'Olex2 (Dolomanov et al., 2009)'
_computing_publication_material 'Olex2 (Dolomanov et al., 2009)'
_computing_structure_refinement 'ShelXL (Sheldrick, 2015)'
_computing_structure_solution 'ShelXT (Sheldrick, 2015)'
_diffrn_ambient_temperature 115
_diffrn_detector 'CCD Plate'
_diffrn_detector_area_resol_mean '512 x 512'
_diffrn_detector_type APEX2
_diffrn_measured_fraction_theta_full 0.991
_diffrn_measured_fraction_theta_max 0.977
_diffrn_measurement_device '\k-geometry diffractometer'
_diffrn_measurement_device_type 'Nonius Kappa Apex II'
_diffrn_measurement_method '\f and \w scans''
_diffrn_radiation_collimation '0.6 mm'
_diffrn_radiation_monochromator graphite
_diffrn_radiation_probe x-ray
_diffrn_radiation_type MoK\a
_diffrn_radiation_wavelength 0.71073
_diffrn_reflns_av_R_equivalents 0.0477
_diffrn_reflns_av_unetI/netI 0.0608
_diffrn_reflns_Laue_measured_fraction_full 0.991
_diffrn_reflns_Laue_measured_fraction_max 0.977
_diffrn_reflns_limit_h_max 11
_diffrn_reflns_limit_h_min -11
_diffrn_reflns_limit_k_max 14
_diffrn_reflns_limit_k_min -14
_diffrn_reflns_limit_l_max 17
_diffrn_reflns_limit_l_min -17
_diffrn_reflns_number 9711
_diffrn_reflns_point_group_measured_fraction_full 0.991
_diffrn_reflns_point_group_measured_fraction_max 0.977
_diffrn_reflns_theta_full 25.242
_diffrn_reflns_theta_max 27.626
_diffrn_reflns_theta_min 1.976
_diffrn_source 'X-ray tube'
_diffrn_source_target Mo
_diffrn_source_type 'Siemens KFF Mo 2K-180'
_exptl_absorpt_coefficient_mu 0.071
_exptl_absorpt_correction_type none
_exptl_crystal_colour 'clear light colourless'
_exptl_crystal_colour_lustre clear
_exptl_crystal_colour_modifier light
_exptl_crystal_colour_primary colourless
_exptl_crystal_density_diffrn 1.184
_exptl_crystal_density_method 'not measured'
_exptl_crystal_description Prism
_exptl_crystal_F_000 464
_exptl_crystal_size_max 0.22
_exptl_crystal_size_mid 0.2
_exptl_crystal_size_min 0.15
_refine_diff_density_max 0.292
_refine_diff_density_min -0.302
_refine_diff_density_rms 0.059
_refine_ls_extinction_method none
_refine_ls_goodness_of_fit_ref 1.119
_refine_ls_hydrogen_treatment constr
_refine_ls_matrix_type full
_refine_ls_number_parameters 289
_refine_ls_number_reflns 5483
_refine_ls_number_restraints 0
_refine_ls_restrained_S_all 1.119
_refine_ls_R_factor_all 0.1007
_refine_ls_R_factor_gt 0.0726
_refine_ls_shift/su_max 0.000
_refine_ls_shift/su_mean 0.000
_refine_ls_structure_factor_coef Fsqd
_refine_ls_weighting_details 'w=1/[\s^2^(Fo^2^)+(0.0082P)^2^+1.7328P] where P=(Fo^2^+2Fc^2^)/3'
_refine_ls_weighting_scheme calc
_refine_ls_wR_factor_gt 0.1282
_refine_ls_wR_factor_ref 0.1428
_reflns_Friedel_coverage 0.000
_reflns_number_gt 4140
_reflns_number_total 5483
_reflns_threshold_expression 'I > 2\s(I)'
_cod_data_source_file c5nj03488d2.cif
_cod_data_source_block compound_3
_cod_depositor_comments 'Adding full bibliography for 7055444--7055449.cif.'
_cod_database_code 7055444
_publcif_datablock.id {451c73e0-8e5c-420d-ac83-76e818dd3e8d}

_shelx_space_group_comment
;
The symmetry employed for this shelxl refinement is uniquely defined
by the following loop, which should always be used as a source of
symmetry information in preference to the above space-group names.
They are only intended as comments.
;
_shelx_estimated_absorpt_t_max 0.989
_shelx_estimated_absorpt_t_min 0.984
_olex2_refinement_description
;
1. Fixed Uiso
 At 1.2 times of:
  All C(H) groups, All C(H,H) groups
2.a Secondary CH2 refined with riding coordinates:
 C1(H1A,H1B), C2(H2A,H2B), C3(H3A,H3B), C4(H4A,H4B), C5(H5A,H5B), C6(H6A,H6B),
 C7(H7A,H7B), C8(H8A,H8B), C9(H9A,H9B), C10(H10A,H10B), C11(H11A,H11B),
 C31(H31A,H31B)
2.b Aromatic/amide H refined with riding coordinates:
 C13(H13), C14(H14), C15(H15), C16(H16), C17(H17), C33(H33), C34(H34),
 C35(H35), C36(H36), C37(H37), C41(H41)
;
_shelx_shelxl_version_number 2014/7
_olex2_diffrn_ambient_temperature_device 'Oxford Cryosystems'
_olex2_exptl_crystal_mounting_method 'The crystal was mounted on a MITIGEN holder oil'
_olex2_submission_special_instructions 'No special instructions were received'

loop_
_space_group_symop_operation_xyz
'x, y, z'
'-x, -y, -z'

loop_
_atom_site_label
_atom_site_type_symbol
_atom_site_fract_x
_atom_site_fract_y
_atom_site_fract_z
_atom_site_U_iso_or_equiv
_atom_site_adp_type
_atom_site_occupancy
_atom_site_site_symmetry_order
_atom_site_calc_flag
_atom_site_refinement_flags_posn
C1 C 0.6018(3) 0.0363(2) 0.30355(19) 0.0234(5) Uani 1 1 d .
H1A H 0.6235 -0.0535 0.3472 0.028 Uiso 1 1 calc R
H1B H 0.6592 0.0821 0.3343 0.028 Uiso 1 1 calc R
C2 C 0.6655(3) 0.0320(2) 0.1946(2) 0.0245(5) Uani 1 1 d .
H2A H 0.7832 -0.0002 0.1976 0.029 Uiso 1 1 calc R
H2B H 0.6272 -0.0308 0.1705 0.029 Uiso 1 1 calc R
C3 C 0.6881(3) 0.1463(3) 0.0156(2) 0.0273(6) Uani 1 1 d .
H3A H 0.6935 0.0596 0.0067 0.033 Uiso 1 1 calc R
H3B H 0.7983 0.1523 0.0132 0.033 Uiso 1 1 calc R
C4 C 0.5935(3) 0.2501(3) -0.07440(19) 0.0248(5) Uani 1 1 d .
H4A H 0.6444 0.2354 -0.1409 0.030 Uiso 1 1 calc R
H4B H 0.5962 0.3365 -0.0692 0.030 Uiso 1 1 calc R
C5 C 0.4190(3) 0.2491(2) -0.07463(19) 0.0208(5) Uani 1 1 d .
H5A H 0.4011 0.2218 -0.1368 0.025 Uiso 1 1 calc R
H5B H 0.4004 0.1839 -0.0126 0.025 Uiso 1 1 calc R
C6 C 0.3188(3) 0.4258(2) 0.01381(18) 0.0196(5) Uani 1 1 d .
H6A H 0.2427 0.5137 0.0042 0.024 Uiso 1 1 calc R
H6B H 0.4273 0.4354 0.0119 0.024 Uiso 1 1 calc R
C7 C 0.2914(3) 0.3453(2) 0.12278(17) 0.0167(4) Uani 1 1 d .
H7A H 0.1762 0.3665 0.1391 0.020 Uiso 1 1 calc R
H7B H 0.3317 0.2516 0.1251 0.020 Uiso 1 1 calc R
C8 C 0.2879(3) 0.4044(2) 0.29202(18) 0.0217(5) Uani 1 1 d .
H8A H 0.1905 0.4775 0.2706 0.026 Uiso 1 1 calc R
H8B H 0.3540 0.4323 0.3332 0.026 Uiso 1 1 calc R
C9 C 0.2405(3) 0.2877(2) 0.36102(19) 0.0256(5) Uani 1 1 d .
H9A H 0.1898 0.3115 0.4250 0.031 Uiso 1 1 calc R
H9B H 0.1599 0.2699 0.3237 0.031 Uiso 1 1 calc R
C10 C 0.3777(3) 0.1633(2) 0.39212(18) 0.0236(5) Uani 1 1 d .
H10A H 0.4681 0.1839 0.4165 0.028 Uiso 1 1 calc R
H10B H 0.3433 0.1019 0.4505 0.028 Uiso 1 1 calc R
C11 C 0.3280(3) 0.0294(2) 0.28339(19) 0.0228(5) Uani 1 1 d .
H11A H 0.3638 0.0036 0.2176 0.027 Uiso 1 1 calc R
H11B H 0.2183 0.0885 0.2723 0.027 Uiso 1 1 calc R
C12 C 0.3234(3) -0.0916(2) 0.36716(18) 0.0206(5) Uani 1 1 d .
C13 C 0.2095(3) -0.0848(3) 0.4462(2) 0.0260(5) Uani 1 1 d .
H13 H 0.1328 -0.0042 0.4468 0.031 Uiso 1 1 calc R
C14 C 0.2070(3) -0.1946(3) 0.5243(2) 0.0276(6) Uani 1 1 d .
H14 H 0.1293 -0.1887 0.5779 0.033 Uiso 1 1 calc R
C15 C 0.3174(3) -0.3119(3) 0.5234(2) 0.0283(6) Uani 1 1 d .
H15 H 0.3158 -0.3869 0.5766 0.034 Uiso 1 1 calc R
C16 C 0.4309(3) -0.3207(3) 0.4452(2) 0.0295(6) Uani 1 1 d .
H16 H 0.5071 -0.4016 0.4448 0.035 Uiso 1 1 calc R
C17 C 0.4329(3) -0.2110(2) 0.3676(2) 0.0257(5) Uani 1 1 d .
H17 H 0.5103 -0.2177 0.3139 0.031 Uiso 1 1 calc R
C31 C 0.1399(3) 0.3685(3) -0.08069(18) 0.0221(5) Uani 1 1 d .
H31A H 0.0640 0.4497 -0.0693 0.027 Uiso 1 1 calc R
H31B H 0.1239 0.2958 -0.0243 0.027 Uiso 1 1 calc R
C32 C 0.1035(3) 0.3497(2) -0.18389(18) 0.0194(5) Uani 1 1 d .
C33 C 0.1529(3) 0.4185(3) -0.27636(19) 0.0256(6) Uani 1 1 d .
H33 H 0.2132 0.4758 -0.2748 0.031 Uiso 1 1 calc R
C34 C 0.1150(3) 0.4043(3) -0.3712(2) 0.0296(6) Uani 1 1 d .
H34 H 0.1508 0.4509 -0.4340 0.036 Uiso 1 1 calc R
C35 C 0.0247(3) 0.3222(3) -0.3745(2) 0.0274(6) Uani 1 1 d .
H35 H -0.0017 0.3126 -0.4393 0.033 Uiso 1 1 calc R
C36 C -0.0261(3) 0.2546(2) -0.2826(2) 0.0272(6) Uani 1 1 d .
H36 H -0.0887 0.1990 -0.2843 0.033 Uiso 1 1 calc R
C37 C 0.0139(3) 0.2675(2) -0.1881(2) 0.0243(5) Uani 1 1 d .
H37 H -0.0204 0.2196 -0.1253 0.029 Uiso 1 1 calc R
C41 C 0.5371(3) 0.3435(2) 0.20099(18) 0.0203(5) Uani 1 1 d .
H41 H 0.5789 0.3867 0.2401 0.024 Uiso 1 1 calc R
C42 C 0.6487(3) 0.2590(2) 0.15602(18) 0.0201(5) Uani 1 1 d .
C43 C 0.8116(3) 0.2539(2) 0.1665(2) 0.0262(6) Uani 1 1 d .
N1 N 0.4310(2) 0.10115(19) 0.30544(15) 0.0199(4) Uani 1 1 d .
N2 N 0.6182(2) 0.15888(19) 0.11787(15) 0.0195(4) Uani 1 1 d .
N3 N 0.3025(2) 0.37504(19) -0.07472(15) 0.0183(4) Uani 1 1 d .
N4 N 0.3764(2) 0.37607(18) 0.19902(15) 0.0184(4) Uani 1 1 d .
N5 N 0.9440(3) 0.2458(3) 0.1745(2) 0.0407(6) Uani 1 1 d .

loop_
_atom_site_aniso_label
_atom_site_aniso_U_11
_atom_site_aniso_U_22
_atom_site_aniso_U_33
_atom_site_aniso_U_23
_atom_site_aniso_U_13
_atom_site_aniso_U_12
C1 0.0252(13) 0.0201(12) 0.0226(13) 0.0014(9) -0.0049(10) -0.0078(10)
C2 0.0223(13) 0.0202(12) 0.0277(14) -0.0042(10) -0.0010(10) -0.0026(10)
C3 0.0188(13) 0.0368(15) 0.0230(13) -0.0089(11) 0.0028(10) -0.0024(11)
C4 0.0209(13) 0.0377(15) 0.0178(12) -0.0082(10) 0.0043(10) -0.0113(11)
C5 0.0205(12) 0.0251(13) 0.0173(12) -0.0054(9) 0.0003(9) -0.0071(10)
C6 0.0224(12) 0.0205(12) 0.0174(12) -0.0031(9) -0.0012(9) -0.0093(10)
C7 0.0177(11) 0.0197(11) 0.0135(11) -0.0040(8) -0.0017(9) -0.0061(9)
C8 0.0244(13) 0.0226(12) 0.0165(12) -0.0074(9) 0.0007(10) -0.0026(10)
C9 0.0253(13) 0.0330(14) 0.0193(12) -0.0085(10) 0.0061(10) -0.0095(11)
C10 0.0309(14) 0.0245(13) 0.0164(12) -0.0024(9) -0.0016(10) -0.0111(10)
C11 0.0265(13) 0.0214(12) 0.0191(12) 0.0004(9) -0.0041(10) -0.0086(10)
C12 0.0220(12) 0.0224(12) 0.0199(12) -0.0036(9) -0.0033(9) -0.0106(10)
C13 0.0209(13) 0.0274(14) 0.0312(14) -0.0062(11) -0.0005(11) -0.0097(10)
C14 0.0253(13) 0.0379(15) 0.0239(14) -0.0069(11) 0.0051(11) -0.0173(12)
C15 0.0353(15) 0.0289(14) 0.0229(13) 0.0028(10) -0.0049(11) -0.0190(12)
C16 0.0362(15) 0.0233(13) 0.0292(14) -0.0060(11) 0.0029(12) -0.0099(11)
C17 0.0327(14) 0.0234(13) 0.0231(13) -0.0066(10) 0.0044(11) -0.0116(11)
C31 0.0178(12) 0.0322(14) 0.0169(12) -0.0055(10) 0.0013(9) -0.0086(10)
C32 0.0138(11) 0.0240(12) 0.0183(12) -0.0058(9) -0.0009(9) -0.0017(9)
C33 0.0233(13) 0.0375(15) 0.0207(13) -0.0055(11) 0.0003(10) -0.0170(11)
C34 0.0283(14) 0.0467(17) 0.0181(13) -0.0084(11) 0.0023(10) -0.0171(12)
C35 0.0235(13) 0.0386(15) 0.0228(13) -0.0149(11) -0.0030(10) -0.0061(11)
C36 0.0257(14) 0.0263(13) 0.0337(15) -0.0119(11) -0.0037(11) -0.0088(11)
C37 0.0212(13) 0.0260(13) 0.0238(13) -0.0025(10) 0.0007(10) -0.0074(10)
C41 0.0244(13) 0.0204(12) 0.0175(12) 0.0000(9) -0.0063(9) -0.0109(10)
C42 0.0184(12) 0.0237(12) 0.0178(12) 0.0008(9) -0.0027(9) -0.0099(9)
C43 0.0240(13) 0.0278(14) 0.0247(13) 0.0028(10) -0.0033(10) -0.0113(11)
N1 0.0237(11) 0.0207(10) 0.0165(10) -0.0027(8) -0.0014(8) -0.0093(8)
N2 0.0179(10) 0.0213(10) 0.0185(10) -0.0045(8) 0.0014(8) -0.0053(8)
N3 0.0170(10) 0.0241(10) 0.0150(10) -0.0055(8) -0.0006(8) -0.0072(8)
N4 0.0194(10) 0.0210(10) 0.0152(10) -0.0049(8) -0.0017(8) -0.0058(8)
N5 0.0242(13) 0.0503(16) 0.0460(16) 0.0005(12) -0.0053(11) -0.0176(11)

loop_
_atom_type_symbol
_atom_type_description
_atom_type_scat_dispersion_real
_atom_type_scat_dispersion_imag
_atom_type_scat_source
C C 0.0033 0.0016 'International Tables Vol C Tables 4.2.6.8 and 6.1.1.4'
H H 0.0000 0.0000 'International Tables Vol C Tables 4.2.6.8 and 6.1.1.4'
N N 0.0061 0.0033 'International Tables Vol C Tables 4.2.6.8 and 6.1.1.4'

loop_
_geom_angle_atom_site_label_1
_geom_angle_atom_site_label_2
_geom_angle_atom_site_label_3
_geom_angle
H1A C1 H1B 107.8
C2 C1 H1A 109.0
C2 C1 H1B 109.0
N1 C1 H1A 109.0
N1 C1 H1B 109.0
N1 C1 C2 113.0(2)
C1 C2 H2A 108.8
C1 C2 H2B 108.8
H2A C2 H2B 107.7
N2 C2 C1 114.0(2)
N2 C2 H2A 108.8
N2 C2 H2B 108.8
H3A C3 H3B 107.8
C4 C3 H3A 109.0
C4 C3 H3B 109.0
N2 C3 H3A 109.0
N2 C3 H3B 109.0
N2 C3 C4 112.9(2)
C3 C4 H4A 109.2
C3 C4 H4B 109.2
C3 C4 C5 112.2(2)
H4A C4 H4B 107.9
C5 C4 H4A 109.2
C5 C4 H4B 109.2
C4 C5 H5A 108.8
C4 C5 H5B 108.8
H5A C5 H5B 107.7
N3 C5 C4 113.89(19)
N3 C5 H5A 108.8
N3 C5 H5B 108.8
H6A C6 H6B 107.3
C7 C6 H6A 108.1
C7 C6 H6B 108.1
N3 C6 H6A 108.1
N3 C6 H6B 108.1
N3 C6 C7 116.88(18)
C6 C7 H7A 110.0
C6 C7 H7B 110.0
H7A C7 H7B 108.4
N4 C7 C6 108.48(17)
N4 C7 H7A 110.0
N4 C7 H7B 110.0
H8A C8 H8B 107.8
C9 C8 H8A 109.0
C9 C8 H8B 109.0
N4 C8 H8A 109.0
N4 C8 H8B 109.0
N4 C8 C9 113.06(19)
C8 C9 H9A 108.5
C8 C9 H9B 108.5
H9A C9 H9B 107.5
C10 C9 C8 114.9(2)
C10 C9 H9A 108.5
C10 C9 H9B 108.5
C9 C10 H10A 109.2
C9 C10 H10B 109.2
H10A C10 H10B 107.9
N1 C10 C9 112.12(19)
N1 C10 H10A 109.2
N1 C10 H10B 109.2
H11A C11 H11B 107.5
C12 C11 H11A 108.4
C12 C11 H11B 108.4
N1 C11 H11A 108.4
N1 C11 H11B 108.4
N1 C11 C12 115.46(19)
C13 C12 C11 120.6(2)
C17 C12 C11 121.0(2)
C17 C12 C13 118.3(2)
C12 C13 H13 119.6
C14 C13 C12 120.9(2)
C14 C13 H13 119.6
C13 C14 H14 120.1
C15 C14 C13 119.8(2)
C15 C14 H14 120.1
C14 C15 H15 119.9
C14 C15 C16 120.1(2)
C16 C15 H15 119.9
C15 C16 H16 120.1
C15 C16 C17 119.9(3)
C17 C16 H16 120.1
C12 C17 C16 121.0(2)
C12 C17 H17 119.5
C16 C17 H17 119.5
H31A C31 H31B 107.8
C32 C31 H31A 109.0
C32 C31 H31B 109.0
N3 C31 H31A 109.0
N3 C31 H31B 109.0
N3 C31 C32 113.02(19)
C33 C32 C31 120.6(2)
C33 C32 C37 118.7(2)
C37 C32 C31 120.6(2)
C32 C33 H33 119.7
C32 C33 C34 120.6(2)
C34 C33 H33 119.7
C33 C34 H34 119.9
C33 C34 C35 120.2(2)
C35 C34 H34 119.9
C34 C35 H35 120.3
C36 C35 C34 119.4(2)
C36 C35 H35 120.3
C35 C36 H36 119.9
C35 C36 C37 120.3(2)
C37 C36 H36 119.9
C32 C37 H37 119.6
C36 C37 C32 120.8(2)
C36 C37 H37 119.6
C42 C41 H41 114.8
N4 C41 H41 114.8
N4 C41 C42 130.5(2)
C41 C42 C43 116.6(2)
C41 C42 N2 124.4(2)
C43 C42 N2 117.8(2)
N5 C43 C42 177.8(3)
C1 N1 C10 114.83(19)
C1 N1 C11 115.35(19)
C11 N1 C10 114.78(19)
C3 N2 C2 110.25(19)
C42 N2 C2 111.35(18)
C42 N2 C3 115.13(19)
C6 N3 C5 113.57(18)
C6 N3 C31 110.54(18)
C31 N3 C5 110.82(18)
C8 N4 C7 116.92(19)
C41 N4 C7 121.84(19)
C41 N4 C8 118.48(19)

loop_
_geom_bond_atom_site_label_1
_geom_bond_atom_site_label_2
_geom_bond_distance
C1 H1A 0.9900
C1 H1B 0.9900
C1 C2 1.520(3)
C1 N1 1.462(3)
C2 H2A 0.9900
C2 H2B 0.9900
C2 N2 1.480(3)
C3 H3A 0.9900
C3 H3B 0.9900
C3 C4 1.528(3)
C3 N2 1.473(3)
C4 H4A 0.9900
C4 H4B 0.9900
C4 C5 1.541(3)
C5 H5A 0.9900
C5 H5B 0.9900
C5 N3 1.468(3)
C6 H6A 0.9900
C6 H6B 0.9900
C6 C7 1.541(3)
C6 N3 1.465(3)
C7 H7A 0.9900
C7 H7B 0.9900
C7 N4 1.469(3)
C8 H8A 0.9900
C8 H8B 0.9900
C8 C9 1.538(3)
C8 N4 1.463(3)
C9 H9A 0.9900
C9 H9B 0.9900
C9 C10 1.527(4)
C10 H10A 0.9900
C10 H10B 0.9900
C10 N1 1.470(3)
C11 H11A 0.9900
C11 H11B 0.9900
C11 C12 1.523(3)
C11 N1 1.465(3)
C12 C13 1.396(3)
C12 C17 1.388(3)
C13 H13 0.9500
C13 C14 1.393(4)
C14 H14 0.9500
C14 C15 1.377(4)
C15 H15 0.9500
C15 C16 1.387(4)
C16 H16 0.9500
C16 C17 1.388(3)
C17 H17 0.9500
C31 H31A 0.9900
C31 H31B 0.9900
C31 C32 1.514(3)
C31 N3 1.465(3)
C32 C33 1.388(3)
C32 C37 1.389(3)
C33 H33 0.9500
C33 C34 1.389(3)
C34 H34 0.9500
C34 C35 1.391(4)
C35 H35 0.9500
C35 C36 1.381(4)
C36 H36 0.9500
C36 C37 1.386(3)
C37 H37 0.9500
C41 H41 0.9500
C41 C42 1.361(3)
C41 N4 1.353(3)
C42 C43 1.436(3)
C42 N2 1.437(3)
C43 N5 1.154(3)

loop_
_geom_torsion_atom_site_label_1
_geom_torsion_atom_site_label_2
_geom_torsion_atom_site_label_3
_geom_torsion_atom_site_label_4
_geom_torsion
C1 C2 N2 C3 178.6(2)
C1 C2 N2 C42 49.6(3)
C2 C1 N1 C10 -151.9(2)
C2 C1 N1 C11 71.2(3)
C3 C4 C5 N3 125.2(2)
C4 C3 N2 C2 155.2(2)
C4 C3 N2 C42 -77.9(3)
C4 C5 N3 C6 -58.0(3)
C4 C5 N3 C31 176.90(19)
C6 C7 N4 C8 132.3(2)
C6 C7 N4 C41 -66.8(3)
C7 C6 N3 C5 -62.9(3)
C7 C6 N3 C31 62.4(3)
C8 C9 C10 N1 -74.2(3)
C9 C8 N4 C7 64.5(3)
C9 C8 N4 C41 -97.1(2)
C9 C10 N1 C1 145.5(2)
C9 C10 N1 C11 -77.3(2)
C11 C12 C13 C14 -178.6(2)
C11 C12 C17 C16 178.6(2)
C12 C11 N1 C1 69.7(3)
C12 C11 N1 C10 -67.2(3)
C12 C13 C14 C15 -0.4(4)
C13 C12 C17 C16 -0.8(4)
C13 C14 C15 C16 0.1(4)
C14 C15 C16 C17 -0.1(4)
C15 C16 C17 C12 0.5(4)
C17 C12 C13 C14 0.8(4)
C31 C32 C33 C34 -177.9(2)
C31 C32 C37 C36 176.9(2)
C32 C31 N3 C5 -67.7(3)
C32 C31 N3 C6 165.51(19)
C32 C33 C34 C35 1.0(4)
C33 C32 C37 C36 -0.2(4)
C33 C34 C35 C36 -0.3(4)
C34 C35 C36 C37 -0.7(4)
C35 C36 C37 C32 0.9(4)
C37 C32 C33 C34 -0.7(4)
C41 C42 N2 C2 -97.8(3)
C41 C42 N2 C3 135.8(2)
C42 C41 N4 C7 -15.7(4)
C42 C41 N4 C8 144.9(3)
C43 C42 N2 C2 69.3(3)
C43 C42 N2 C3 -57.1(3)
N1 C1 C2 N2 49.6(3)
N1 C11 C12 C13 91.4(3)
N1 C11 C12 C17 -88.0(3)
N2 C3 C4 C5 -57.4(3)
N3 C6 C7 N4 155.85(19)
N3 C31 C32 C33 -42.8(3)
N3 C31 C32 C37 140.1(2)
N4 C8 C9 C10 53.4(3)
N4 C41 C42 C43 175.3(2)
N4 C41 C42 N2 -17.5(4)
